data_7036934
loop_
_publ_author_name
'Alam, Israt S.'
'Arrowsmith, Rory L.'
'Cortezon-Tamarit, Fernando'
'Twyman, Frazer'
'Kociok-K\"ohn, Gabriele'
'Botchway, Stanley W.'
'Dilworth, Jonathan R.'
'Carroll, Laurence'
'Aboagye, Eric O.'
'Pascu, Sofia I.'

_publ_section_title
;
 Microwave gallium-68 radiochemistry for kinetically stable
 bis(thiosemicarbazone) complexes: structural investigations and cellular
 uptake under hypoxia.
;
_journal_issue 1
_journal_name_full 'Dalton transactions (Cambridge, England : 2003)'
_journal_page_first 144
_journal_page_last 155
_journal_paper_doi 10.1039/c5dt02537k
_journal_volume 45
_journal_year 2015
_chemical_formula_moiety 'C36 H38 N12 S4'
_chemical_formula_sum 'C36 H38 N12 S4'
_chemical_formula_weight 767.02
_chemical_name_systematic
;
 ?
;
_space_group_crystal_system orthorhombic
_space_group_IT_number 19
_space_group_name_Hall 'P 2ac 2ab'
_space_group_name_H-M_alt 'P 21 21 21'
_symmetry_space_group_name_Hall 'P 2ac 2ab'
_symmetry_space_group_name_H-M 'P 21 21 21'
_atom_sites_solution_hydrogens mixed
_audit_creation_method SHELXL-2013
_audit_update_record
;
2014-05-07 deposited with the CCDC.
2015-10-23 downloaded from the CCDC.
;
_cell_angle_alpha 90
_cell_angle_beta 90
_cell_angle_gamma 90
_cell_formula_units_Z 4
_cell_length_a 8.535(2)
_cell_length_b 19.120(5)
_cell_length_c 22.172(6)
_cell_measurement_reflns_used 12190
_cell_measurement_temperature 100(2)
_cell_measurement_theta_max 31.6
_cell_measurement_theta_min 2.2
_cell_volume 3618.2(16)
_computing_cell_refinement
;
CrystalClear-SM Expert 2.0 r5 (Rigaku, 2010)
;
_computing_data_collection
;
CrystalClear-SM Expert 2.0 r5 (Rigaku, 2010)
;
_computing_data_reduction
;
CrystalClear-SM Expert 2.0 r5 (Rigaku, 2010)
;
_computing_molecular_graphics 'ORTEP3 for Windows - Farrugia, L. J. J. Appl. Crystallogr. 1997, 30, 565'
_computing_publication_material
;
 'WinGX publication routines, Farrugia, 
 L. J., J. Appl. Crystallogr., 1999, 32, 837-838
;
_computing_structure_refinement
;
 SHELXL-2012 (Sheldrick, 2012)
 Sheldrick GM (2008) Acta Crystallogr A64:112--122 and 
 C. B. H\"ubschle, G. M. Sheldrick and B. Dittrich
 ShelXle: a Qt graphical user interface for SHELXL
 J. Appl. Cryst., 44, (2011) 1281-1284.
;
_computing_structure_solution
; 
 SIR97- Altomare A., Burla M.C., Camalli M., Cascarano G.L., Giacovazzo C. , 
 Guagliardi A., Moliterni A.G.G., Polidori G.,Spagna R. 
 (1999) J. Appl. Cryst. 32, 115-119
;
_diffrn_ambient_temperature 100(2)
_diffrn_detector CCD
_diffrn_detector_area_resol_mean 28.5714
_diffrn_measured_fraction_theta_full 0.988
_diffrn_measured_fraction_theta_max 0.986
_diffrn_measurement_device
;
CrystalLogic Kappa (3 circle)
;
_diffrn_measurement_device_type
;
Rigaku Saturn724+ (2x2 bin mode)
;
_diffrn_measurement_method 'profile data from \w-scans'
_diffrn_measurement_specimen_support Loop
_diffrn_radiation_monochromator Synchrotron
_diffrn_radiation_wavelength 0.6889
_diffrn_reflns_av_R_equivalents 0.2717
_diffrn_reflns_av_unetI/netI 0.1539
_diffrn_reflns_laue_measured_fraction_full 0.988
_diffrn_reflns_laue_measured_fraction_max 0.986
_diffrn_reflns_limit_h_max 10
_diffrn_reflns_limit_h_min -10
_diffrn_reflns_limit_k_max 22
_diffrn_reflns_limit_k_min -15
_diffrn_reflns_limit_l_max 27
_diffrn_reflns_limit_l_min -27
_diffrn_reflns_number 28222
_diffrn_reflns_point_group_measured_fraction_full 0.986
_diffrn_reflns_point_group_measured_fraction_max 0.983
_diffrn_reflns_theta_full 24.415
_diffrn_reflns_theta_max 24.993
_diffrn_reflns_theta_min 2.065
_diffrn_source Synchrotron
_exptl_absorpt_coefficient_mu 0.242
_exptl_absorpt_correction_T_max 1.000
_exptl_absorpt_correction_T_min 0.850
_exptl_absorpt_correction_type multi-scan
_exptl_crystal_colour Yellow
_exptl_crystal_density_diffrn 1.408
_exptl_crystal_description needle
_exptl_crystal_F_000 1608
_exptl_crystal_size_max 0.090
_exptl_crystal_size_mid 0.010
_exptl_crystal_size_min 0.010
_refine_diff_density_max 1.015
_refine_diff_density_min -1.728
_refine_diff_density_rms 0.163
_refine_ls_abs_structure_details
;
 Classical Flack method preferred over Parsons because s.u. lower.
;
_refine_ls_abs_structure_Flack 0.10(18)
_refine_ls_extinction_coef 0.012(5)
_refine_ls_extinction_expression Fc^*^=kFc[1+0.001xFc^2^\l^3^/sin(2\q)]^-1/4^
_refine_ls_extinction_method SHELXL
_refine_ls_goodness_of_fit_ref 1.061
_refine_ls_hydrogen_treatment mixed
_refine_ls_matrix_type full
_refine_ls_number_parameters 498
_refine_ls_number_reflns 6895
_refine_ls_number_restraints 6
_refine_ls_restrained_S_all 1.061
_refine_ls_R_factor_all 0.1037
_refine_ls_R_factor_gt 0.0993
_refine_ls_shift/su_max 0.000
_refine_ls_shift/su_mean 0.000
_refine_ls_structure_factor_coef Fsqd
_refine_ls_weighting_details 'w=1/[\s^2^(Fo^2^)+(0.1875P)^2^+2.2046P] where P=(Fo^2^+2Fc^2^)/3'
_refine_ls_weighting_scheme calc
_refine_ls_wR_factor_gt 0.2565
_refine_ls_wR_factor_ref 0.2666
_reflns_Friedel_coverage 0.771
_reflns_friedel_fraction_full 0.984
_reflns_friedel_fraction_max 0.980
_reflns_number_gt 6358
_reflns_number_total 6895
_reflns_threshold_expression 'I > 2\s(I)'
_cod_data_source_file c5dt02537k2.cif
_cod_data_source_block compound3
_cod_depositor_comments
;
The following automatic conversions were performed:

'_exptl_absorpt_correction_type' value 'Multi-scan' changed to
'multi-scan' according to
/usr/data/users/saulius/crontab/automatic-downloads/rss-feeds/RSC/lib/dictionaries/cif_core.dic
dictionary named 'cif_core.dic' version 2.4.2 from 2011-04-26.

Automatic conversion script
Id: cif_fix_values 3271 2015-04-21 07:52:19Z andrius 

 Adding full bibliography for 7036934--7036936.cif.
;
_cod_database_code 7036934
_shelx_space_group_comment
;
The symmetry employed for this shelxl refinement is uniquely defined
by the following loop, which should always be used as a source of
symmetry information in preference to the above space-group names.
They are only intended as comments.
;
_shelx_estimated_absorpt_t_min 0.979
_shelx_estimated_absorpt_t_max 0.998
_shelxl_version_number 2013-4

loop_
_space_group_symop_operation_xyz
'x, y, z'
'-x+1/2, -y, z+1/2'
'x+1/2, -y+1/2, -z'
'-x, y+1/2, -z+1/2'

loop_
_atom_site_label
_atom_site_type_symbol
_atom_site_fract_x
_atom_site_fract_y
_atom_site_fract_z
_atom_site_U_iso_or_equiv
_atom_site_adp_type
_atom_site_occupancy
_atom_site_site_symmetry_order
_atom_site_calc_flag
_atom_site_refinement_flags_posn
_atom_site_refinement_flags_adp
S1 S 0.4472(2) 0.68498(11) 0.32909(8) 0.0291(5) Uani 1 1 d . .
S2 S 0.2355(2) 0.69393(10) 0.48565(8) 0.0237(5) Uani 1 1 d . .
S3 S 0.1923(2) 0.79600(10) 0.50858(8) 0.0232(5) Uani 1 1 d . .
S4 S -0.0466(2) 0.90998(11) 0.38059(8) 0.0282(5) Uani 1 1 d . .
N1 N 0.4957(8) 0.5584(4) 0.2821(3) 0.0275(15) Uani 1 1 d D .
H1 H 0.459(12) 0.516(3) 0.277(5) 0.04(3) Uiso 1 1 d D .
N2 N 0.3441(8) 0.5632(3) 0.3673(3) 0.0256(14) Uani 1 1 d D .
H2 H 0.293(10) 0.585(4) 0.396(3) 0.03(2) Uiso 1 1 d D .
N3 N 0.3174(7) 0.4918(4) 0.3615(3) 0.0249(14) Uani 1 1 d . .
N4 N 0.1694(8) 0.5589(4) 0.4718(3) 0.0243(14) Uani 1 1 d . .
N5 N 0.0861(8) 0.5773(4) 0.5232(3) 0.0259(14) Uani 1 1 d . .
N6 N 0.0366(8) 0.6769(4) 0.5801(3) 0.0249(13) Uani 1 1 d D .
H6A H 0.063(17) 0.720(3) 0.586(7) 0.08(5) Uiso 1 1 d D .
N7 N 0.4079(7) 0.7610(4) 0.5932(3) 0.0229(13) Uani 1 1 d D .
H7A H 0.387(9) 0.721(2) 0.575(3) 0.009(18) Uiso 1 1 d D .
N8 N 0.3331(7) 0.8754(3) 0.5928(3) 0.0234(13) Uani 1 1 d . .
N9 N 0.2376(7) 0.9221(3) 0.5613(3) 0.0216(12) Uani 1 1 d . .
N10 N 0.0458(8) 1.0410(3) 0.5097(3) 0.0248(13) Uani 1 1 d . .
N11 N 0.0415(8) 0.9819(4) 0.4762(3) 0.0243(13) Uani 1 1 d D .
H11A H 0.113(13) 0.949(6) 0.473(7) 0.09(5) Uiso 1 1 d D .
N12 N -0.1220(8) 1.0407(4) 0.4128(3) 0.0265(14) Uani 1 1 d D .
H12A H -0.100(11) 1.079(3) 0.431(4) 0.03(2) Uiso 1 1 d D .
C1 C 0.6491(10) 0.5328(5) 0.1914(3) 0.0326(18) Uani 1 1 d . .
H1A H 0.6935 0.4927 0.2129 0.049 Uiso 1 1 calc R U
H1B H 0.7278 0.5522 0.1639 0.049 Uiso 1 1 calc R U
H1C H 0.5573 0.5177 0.1683 0.049 Uiso 1 1 calc R U
C2 C 0.6010(10) 0.5877(5) 0.2360(3) 0.0312(18) Uani 1 1 d . .
H2A H 0.6954 0.6072 0.2558 0.037 Uiso 1 1 calc R U
H2B H 0.5472 0.6263 0.2146 0.037 Uiso 1 1 calc R U
C3 C 0.4322(8) 0.5974(4) 0.3249(3) 0.0236(15) Uani 1 1 d . .
C4 C 0.2312(9) 0.4635(4) 0.4021(3) 0.0238(15) Uani 1 1 d . .
C5 C 0.1876(9) 0.3887(4) 0.3987(3) 0.0245(16) Uani 1 1 d . .
C6 C 0.2216(9) 0.3359(5) 0.3590(3) 0.0279(17) Uani 1 1 d . .
H6 H 0.2897 0.3435 0.3258 0.034 Uiso 1 1 calc R U
C7 C 0.1514(10) 0.2685(5) 0.3692(4) 0.0301(17) Uani 1 1 d . .
H7 H 0.1750 0.2311 0.3425 0.036 Uiso 1 1 calc R U
C8 C 0.0515(10) 0.2570(4) 0.4165(4) 0.0297(17) Uani 1 1 d . .
H8 H 0.0084 0.2116 0.4220 0.036 Uiso 1 1 calc R U
C9 C 0.0107(9) 0.3110(4) 0.4574(3) 0.0263(16) Uani 1 1 d . .
C10 C -0.0963(9) 0.3082(4) 0.5064(4) 0.0296(17) Uani 1 1 d . .
H10 H -0.1497 0.2658 0.5152 0.036 Uiso 1 1 calc R U
C11 C -0.1228(10) 0.3659(5) 0.5410(3) 0.0300(18) Uani 1 1 d . .
H11 H -0.1937 0.3622 0.5739 0.036 Uiso 1 1 calc R U
C12 C -0.0491(9) 0.4318(5) 0.5302(3) 0.0265(16) Uani 1 1 d . .
H12 H -0.0721 0.4713 0.5546 0.032 Uiso 1 1 calc R U
C13 C 0.0562(9) 0.4363(4) 0.4834(3) 0.0240(15) Uani 1 1 d . .
C14 C 0.0840(9) 0.3757(4) 0.4470(3) 0.0252(16) Uani 1 1 d . .
C15 C 0.1499(9) 0.4933(4) 0.4560(3) 0.0257(16) Uani 1 1 d . .
C16 C 0.1061(9) 0.6450(4) 0.5344(3) 0.0232(15) Uani 1 1 d . .
C17 C -0.0584(10) 0.6413(5) 0.6256(3) 0.0299(17) Uani 1 1 d . .
H17A H -0.0867 0.5941 0.6108 0.036 Uiso 1 1 calc R U
H17B H -0.1566 0.6679 0.6321 0.036 Uiso 1 1 calc R U
C18 C 0.0286(11) 0.6348(5) 0.6847(4) 0.0338(18) Uani 1 1 d . .
H18A H 0.0582 0.6815 0.6991 0.051 Uiso 1 1 calc R U
H18B H 0.1231 0.6066 0.6787 0.051 Uiso 1 1 calc R U
H18C H -0.0391 0.6122 0.7146 0.051 Uiso 1 1 calc R U
C19 C 0.4177(10) 0.7705(5) 0.7048(3) 0.0329(19) Uani 1 1 d . .
H19A H 0.4880 0.7817 0.7383 0.049 Uiso 1 1 calc R U
H19B H 0.3712 0.7242 0.7112 0.049 Uiso 1 1 calc R U
H19C H 0.3343 0.8056 0.7025 0.049 Uiso 1 1 calc R U
C20 C 0.5094(8) 0.7704(4) 0.6464(3) 0.0223(16) Uani 1 1 d . .
H20A H 0.5667 0.8152 0.6426 0.027 Uiso 1 1 calc R U
H20B H 0.5877 0.7322 0.6476 0.027 Uiso 1 1 calc R U
C21 C 0.3243(8) 0.8119(4) 0.5701(3) 0.0221(15) Uani 1 1 d . .
C22 C 0.2344(8) 0.9854(4) 0.5844(3) 0.0221(15) Uani 1 1 d . .
C23 C 0.3132(8) 1.0156(4) 0.6374(3) 0.0220(15) Uani 1 1 d . .
C24 C 0.4231(9) 0.9924(4) 0.6784(3) 0.0252(16) Uani 1 1 d . .
H24 H 0.4655 0.9466 0.6758 0.030 Uiso 1 1 calc R U
C25 C 0.4710(9) 1.0392(5) 0.7246(3) 0.0284(17) Uani 1 1 d . .
H25 H 0.5468 1.0238 0.7530 0.034 Uiso 1 1 calc R U
C26 C 0.4123(10) 1.1057(5) 0.7298(3) 0.0290(17) Uani 1 1 d . .
H26 H 0.4470 1.1348 0.7619 0.035 Uiso 1 1 calc R U
C27 C 0.3007(9) 1.1316(4) 0.6883(3) 0.0252(16) Uani 1 1 d . .
C28 C 0.2294(9) 1.1992(5) 0.6859(3) 0.0299(17) Uani 1 1 d . .
H28 H 0.2526 1.2326 0.7164 0.036 Uiso 1 1 calc R U
C29 C 0.1282(9) 1.2166(5) 0.6404(4) 0.0300(17) Uani 1 1 d . .
H29 H 0.0847 1.2623 0.6396 0.036 Uiso 1 1 calc R U
C30 C 0.0865(9) 1.1687(4) 0.5947(4) 0.0260(16) Uani 1 1 d . .
H30 H 0.0165 1.1820 0.5634 0.031 Uiso 1 1 calc R U
C31 C 0.1494(8) 1.1024(4) 0.5963(3) 0.0232(15) Uani 1 1 d . .
C32 C 0.2541(8) 1.0853(4) 0.6429(3) 0.0234(15) Uani 1 1 d . .
C33 C 0.1345(8) 1.0405(4) 0.5577(3) 0.0227(15) Uani 1 1 d . .
C34 C -0.0452(9) 0.9823(4) 0.4245(3) 0.0236(15) Uani 1 1 d . .
C35 C -0.2184(9) 1.0541(5) 0.3597(3) 0.0300(18) Uani 1 1 d . .
H35A H -0.3216 1.0722 0.3728 0.036 Uiso 1 1 calc R U
H35B H -0.2362 1.0095 0.3380 0.036 Uiso 1 1 calc R U
C36 C -0.1440(11) 1.1063(5) 0.3168(3) 0.0331(18) Uani 1 1 d . .
H36A H -0.1284 1.1510 0.3377 0.050 Uiso 1 1 calc R U
H36B H -0.2129 1.1134 0.2820 0.050 Uiso 1 1 calc R U
H36C H -0.0426 1.0883 0.3030 0.050 Uiso 1 1 calc R U

loop_
_atom_site_aniso_label
_atom_site_aniso_U_11
_atom_site_aniso_U_22
_atom_site_aniso_U_33
_atom_site_aniso_U_23
_atom_site_aniso_U_13
_atom_site_aniso_U_12
S1 0.0307(10) 0.0357(11) 0.0208(9) -0.0023(8) 0.0014(8) -0.0038(8)
S2 0.0214(9) 0.0374(11) 0.0121(8) -0.0012(7) 0.0007(6) -0.0014(7)
S3 0.0212(8) 0.0358(10) 0.0125(8) 0.0007(7) -0.0033(6) -0.0008(7)
S4 0.0329(10) 0.0383(11) 0.0132(8) -0.0020(7) -0.0004(7) -0.0033(8)
N1 0.027(3) 0.038(4) 0.018(3) 0.001(3) 0.001(3) -0.005(3)
N2 0.027(3) 0.030(3) 0.019(3) -0.002(3) 0.001(3) -0.002(3)
N3 0.022(3) 0.033(3) 0.020(3) -0.005(3) -0.005(2) -0.002(3)
N4 0.020(3) 0.036(3) 0.017(3) -0.004(2) -0.007(2) -0.004(3)
N5 0.025(3) 0.036(4) 0.017(3) -0.004(3) -0.002(2) -0.005(3)
N6 0.023(3) 0.034(3) 0.018(3) -0.004(3) 0.003(2) -0.001(3)
N7 0.020(3) 0.034(3) 0.015(3) -0.004(2) 0.001(2) -0.001(3)
N8 0.022(3) 0.034(3) 0.014(3) -0.002(2) -0.002(2) -0.001(3)
N9 0.017(3) 0.033(3) 0.014(3) -0.001(3) 0.001(2) 0.000(3)
N10 0.023(3) 0.036(3) 0.015(3) -0.002(3) -0.003(3) -0.003(3)
N11 0.024(3) 0.037(4) 0.012(3) 0.001(2) -0.002(2) 0.000(3)
N12 0.023(3) 0.037(4) 0.019(3) -0.002(3) -0.007(3) -0.002(3)
C1 0.024(4) 0.052(5) 0.022(4) -0.001(4) 0.001(3) 0.004(4)
C2 0.028(4) 0.042(5) 0.023(4) 0.000(4) 0.004(3) -0.004(3)
C3 0.021(4) 0.030(4) 0.020(3) -0.002(3) -0.005(3) -0.004(3)
C4 0.020(3) 0.033(4) 0.019(3) -0.004(3) -0.004(3) -0.003(3)
C5 0.020(3) 0.039(4) 0.015(3) 0.001(3) -0.008(3) 0.000(3)
C6 0.024(4) 0.043(5) 0.017(3) 0.000(3) -0.003(3) -0.002(3)
C7 0.031(4) 0.036(4) 0.024(4) -0.003(3) -0.008(3) 0.002(3)
C8 0.024(4) 0.039(4) 0.027(4) 0.001(3) -0.012(3) -0.003(3)
C9 0.023(4) 0.034(4) 0.022(3) 0.005(3) -0.011(3) -0.006(3)
C10 0.024(4) 0.040(4) 0.024(4) 0.006(3) -0.004(3) -0.003(3)
C11 0.025(4) 0.051(5) 0.015(3) 0.007(3) -0.002(3) -0.011(4)
C12 0.019(3) 0.043(4) 0.017(3) 0.003(3) -0.003(3) 0.003(3)
C13 0.023(4) 0.036(4) 0.013(3) 0.001(3) -0.004(3) 0.001(3)
C14 0.024(4) 0.037(4) 0.014(3) 0.001(3) -0.008(3) 0.003(3)
C15 0.020(3) 0.041(4) 0.015(3) -0.004(3) -0.003(3) 0.000(3)
C16 0.020(3) 0.036(4) 0.014(3) -0.004(3) -0.001(3) -0.001(3)
C17 0.024(4) 0.040(4) 0.026(4) 0.001(3) 0.008(3) 0.000(3)
C18 0.037(4) 0.041(4) 0.023(4) 0.001(3) 0.012(3) 0.003(4)
C19 0.028(4) 0.056(5) 0.015(3) 0.002(3) -0.003(3) 0.010(4)
C20 0.017(3) 0.035(4) 0.015(3) 0.002(3) -0.005(3) 0.005(3)
C21 0.018(3) 0.039(4) 0.009(3) 0.001(3) 0.002(2) -0.002(3)
C22 0.020(3) 0.040(4) 0.007(3) -0.002(3) 0.003(2) -0.002(3)
C23 0.020(3) 0.036(4) 0.010(3) 0.001(3) 0.001(3) 0.000(3)
C24 0.024(4) 0.037(4) 0.014(3) -0.002(3) -0.003(3) -0.004(3)
C25 0.021(3) 0.046(5) 0.019(3) 0.002(3) 0.000(3) -0.004(3)
C26 0.032(4) 0.038(4) 0.017(3) -0.001(3) -0.001(3) -0.003(3)
C27 0.021(3) 0.038(4) 0.016(3) 0.001(3) 0.004(3) -0.003(3)
C28 0.027(4) 0.043(5) 0.019(3) -0.004(3) 0.005(3) 0.000(4)
C29 0.025(4) 0.039(4) 0.025(4) -0.002(3) 0.003(3) -0.005(3)
C30 0.023(4) 0.031(4) 0.023(4) 0.000(3) -0.002(3) 0.006(3)
C31 0.016(3) 0.037(4) 0.017(3) -0.002(3) 0.004(3) -0.002(3)
C32 0.016(3) 0.037(4) 0.017(3) -0.001(3) 0.002(3) -0.002(3)
C33 0.018(3) 0.036(4) 0.014(3) 0.001(3) 0.001(3) 0.002(3)
C34 0.018(3) 0.041(4) 0.012(3) 0.003(3) -0.001(3) -0.003(3)
C35 0.017(3) 0.052(5) 0.021(4) 0.001(3) -0.007(3) 0.004(3)
C36 0.035(4) 0.045(5) 0.019(3) 0.000(3) -0.007(3) 0.001(4)

loop_
_atom_type_symbol
_atom_type_description
_atom_type_scat_dispersion_real
_atom_type_scat_dispersion_imag
_atom_type_scat_source
C C 0.0029 0.0015 'International Tables Vol C Tables 4.2.6.8 and 6.1.1.4'
H H 0.0000 0.0000 'International Tables Vol C Tables 4.2.6.8 and 6.1.1.4'
N N 0.0057 0.0031 'International Tables Vol C Tables 4.2.6.8 and 6.1.1.4'
S S 0.1188 0.1164 'International Tables Vol C Tables 4.2.6.8 and 6.1.1.4'

loop_
_geom_angle_atom_site_label_1
_geom_angle_atom_site_label_2
_geom_angle_atom_site_label_3
_geom_angle
C16 S2 S3 103.5(3)
C21 S3 S2 103.7(3)
C3 N1 C2 122.3(7)
C3 N1 H1 118(7)
C2 N1 H1 119(7)
C3 N2 N3 119.7(6)
C3 N2 H2 123(6)
N3 N2 H2 117(6)
C4 N3 N2 116.4(7)
C15 N4 N5 113.4(6)
C16 N5 N4 109.6(6)
C16 N6 C17 124.2(7)
C16 N6 H6A 116(10)
C17 N6 H6A 119(10)
C21 N7 C20 122.7(6)
C21 N7 H7A 111(5)
C20 N7 H7A 126(5)
C21 N8 N9 111.5(6)
C22 N9 N8 114.0(6)
C33 N10 N11 117.1(7)
N10 N11 C34 118.1(7)
N10 N11 H11A 128(10)
C34 N11 H11A 109(10)
C34 N12 C35 125.9(7)
C34 N12 H12A 121(6)
C35 N12 H12A 111(6)
C2 C1 H1A 109.5
C2 C1 H1B 109.5
H1A C1 H1B 109.5
C2 C1 H1C 109.5
H1A C1 H1C 109.5
H1B C1 H1C 109.5
N1 C2 C1 111.0(7)
N1 C2 H2A 109.4
C1 C2 H2A 109.4
N1 C2 H2B 109.4
C1 C2 H2B 109.4
H2A C2 H2B 108.0
N1 C3 N2 116.6(7)
N1 C3 S1 124.7(6)
N2 C3 S1 118.6(6)
N3 C4 C5 121.2(7)
N3 C4 C15 131.7(8)
C5 C4 C15 107.0(7)
C6 C5 C14 119.3(8)
C6 C5 C4 133.8(7)
C14 C5 C4 106.8(7)
C5 C6 C7 118.1(7)
C5 C6 H6 120.9
C7 C6 H6 120.9
C8 C7 C6 121.6(8)
C8 C7 H7 119.2
C6 C7 H7 119.2
C7 C8 C9 121.7(8)
C7 C8 H8 119.2
C9 C8 H8 119.2
C14 C9 C8 115.3(7)
C14 C9 C10 116.4(7)
C8 C9 C10 128.3(7)
C11 C10 C9 120.5(8)
C11 C10 H10 119.8
C9 C10 H10 119.8
C10 C11 C12 123.2(7)
C10 C11 H11 118.4
C12 C11 H11 118.4
C13 C12 C11 118.0(7)
C13 C12 H12 121.0
C11 C12 H12 121.0
C12 C13 C14 118.9(7)
C12 C13 C15 135.0(7)
C14 C13 C15 105.9(6)
C9 C14 C5 123.9(7)
C9 C14 C13 123.1(7)
C5 C14 C13 112.9(7)
N4 C15 C13 131.5(7)
N4 C15 C4 121.2(7)
C13 C15 C4 107.3(7)
N6 C16 N5 122.2(7)
N6 C16 S2 119.6(6)
N5 C16 S2 118.1(6)
N6 C17 C18 111.3(7)
N6 C17 H17A 109.4
C18 C17 H17A 109.4
N6 C17 H17B 109.4
C18 C17 H17B 109.4
H17A C17 H17B 108.0
C17 C18 H18A 109.5
C17 C18 H18B 109.5
H18A C18 H18B 109.5
C17 C18 H18C 109.5
H18A C18 H18C 109.5
H18B C18 H18C 109.5
C20 C19 H19A 109.5
C20 C19 H19B 109.5
H19A C19 H19B 109.5
C20 C19 H19C 109.5
H19A C19 H19C 109.5
H19B C19 H19C 109.5
N7 C20 C19 112.4(6)
N7 C20 H20A 109.1
C19 C20 H20A 109.1
N7 C20 H20B 109.1
C19 C20 H20B 109.1
H20A C20 H20B 107.9
N7 C21 N8 120.4(6)
N7 C21 S3 120.8(6)
N8 C21 S3 118.8(6)
N9 C22 C23 131.5(7)
N9 C22 C33 120.7(6)
C23 C22 C33 107.7(6)
C24 C23 C32 119.0(7)
C24 C23 C22 135.3(8)
C32 C23 C22 105.7(6)
C23 C24 C25 117.9(8)
C23 C24 H24 121.0
C25 C24 H24 121.0
C26 C25 C24 122.7(7)
C26 C25 H25 118.7
C24 C25 H25 118.7
C25 C26 C27 121.1(8)
C25 C26 H26 119.5
C27 C26 H26 119.5
C32 C27 C26 115.9(8)
C32 C27 C28 115.2(7)
C26 C27 C28 128.9(8)
C29 C28 C27 121.0(8)
C29 C28 H28 119.5
C27 C28 H28 119.5
C28 C29 C30 122.1(8)
C28 C29 H29 119.0
C30 C29 H29 119.0
C31 C30 C29 118.7(7)
C31 C30 H30 120.7
C29 C30 H30 120.7
C30 C31 C32 118.9(7)
C30 C31 C33 133.9(7)
C32 C31 C33 107.2(7)
C27 C32 C31 124.2(8)
C27 C32 C23 123.4(7)
C31 C32 C23 112.4(7)
N10 C33 C31 121.3(7)
N10 C33 C22 131.8(7)
C31 C33 C22 106.9(6)
N12 C34 N11 116.0(7)
N12 C34 S4 125.1(6)
N11 C34 S4 118.8(6)
N12 C35 C36 112.6(7)
N12 C35 H35A 109.1
C36 C35 H35A 109.1
N12 C35 H35B 109.1
C36 C35 H35B 109.1
H35A C35 H35B 107.8
C35 C36 H36A 109.5
C35 C36 H36B 109.5
H36A C36 H36B 109.5
C35 C36 H36C 109.5
H36A C36 H36C 109.5
H36B C36 H36C 109.5

loop_
_geom_bond_atom_site_label_1
_geom_bond_atom_site_label_2
_geom_bond_distance
S1 C3 1.683(8)
S2 C16 1.806(8)
S2 S3 2.050(3)
S3 C21 1.795(7)
S4 C34 1.691(8)
N1 C3 1.322(10)
N1 C2 1.472(10)
N1 H1 0.88(3)
N2 C3 1.370(10)
N2 N3 1.390(9)
N2 H2 0.88(3)
N3 C4 1.282(10)
N4 C15 1.312(11)
N4 N5 1.389(9)
N5 C16 1.328(11)
N6 C16 1.324(10)
N6 C17 1.462(10)
N6 H6A 0.87(3)
N7 C21 1.312(10)
N7 C20 1.475(9)
N7 H7A 0.87(3)
N8 C21 1.316(10)
N8 N9 1.396(9)
N9 C22 1.315(10)
N10 C33 1.305(10)
N10 N11 1.354(9)
N11 C34 1.365(9)
N11 H11A 0.87(3)
N12 C34 1.321(11)
N12 C35 1.460(9)
N12 H12A 0.86(3)
C1 C2 1.499(12)
C1 H1A 0.9800
C1 H1B 0.9800
C1 H1C 0.9800
C2 H2A 0.9900
C2 H2B 0.9900
C4 C5 1.478(11)
C4 C15 1.497(10)
C5 C6 1.371(12)
C5 C14 1.411(11)
C6 C7 1.438(12)
C6 H6 0.9500
C7 C8 1.369(12)
C7 H7 0.9500
C8 C9 1.418(12)
C8 H8 0.9500
C9 C14 1.407(12)
C9 C10 1.420(12)
C10 C11 1.363(12)
C10 H10 0.9500
C11 C12 1.428(12)
C11 H11 0.9500
C12 C13 1.375(11)
C12 H12 0.9500
C13 C14 1.431(11)
C13 C15 1.482(11)
C17 C18 1.512(11)
C17 H17A 0.9900
C17 H17B 0.9900
C18 H18A 0.9800
C18 H18B 0.9800
C18 H18C 0.9800
C19 C20 1.512(10)
C19 H19A 0.9800
C19 H19B 0.9800
C19 H19C 0.9800
C20 H20A 0.9900
C20 H20B 0.9900
C22 C23 1.472(9)
C22 C33 1.478(11)
C23 C24 1.379(10)
C23 C32 1.429(12)
C24 C25 1.420(11)
C24 H24 0.9500
C25 C26 1.371(13)
C25 H25 0.9500
C26 C27 1.415(11)
C26 H26 0.9500
C27 C32 1.399(11)
C27 C28 1.429(12)
C28 C29 1.369(11)
C28 H28 0.9500
C29 C30 1.412(11)
C29 H29 0.9500
C30 C31 1.377(11)
C30 H30 0.9500
C31 C32 1.403(10)
C31 C33 1.467(11)
C35 C36 1.518(12)
C35 H35A 0.9900
C35 H35B 0.9900
C36 H36A 0.9800
C36 H36B 0.9800
C36 H36C 0.9800

loop_
_geom_hbond_atom_site_label_D
_geom_hbond_atom_site_label_H
_geom_hbond_atom_site_label_A
_geom_hbond_distance_DH
_geom_hbond_distance_HA
_geom_hbond_distance_DA
_geom_hbond_angle_DHA
_geom_hbond_site_symmetry_A
N2 H2 S2 0.88(3) 2.92(5) 3.741(7) 156(8) .
N2 H2 N4 0.88(3) 2.05(6) 2.757(9) 137(8) .
N6 H6A S1 0.87(3) 2.80(12) 3.407(7) 129(12) 3_466
N6 H6A S3 0.87(3) 2.50(12) 3.077(7) 125(12) .
N7 H7A S2 0.87(3) 2.42(6) 3.080(7) 132(6) .
N7 H7A S4 0.87(3) 2.76(6) 3.343(7) 126(6) 3_566
N11 H11A N9 0.87(3) 2.28(14) 2.768(9) 115(12) .
